data_4516090
loop_
_publ_author_name
'Lapenta, Rosita'
'Buonerba, Antonio'
'Luciano, Ermanno'
'Della Monica, Francesco'
'De Nisi, Assunta'
'Monari, Magda'
'Grassi, Alfonso'
'Capacchione, Carmine'
'Milione, Stefano'

_publ_section_title
;
 Phenylene-Bridged OSSO-Type Titanium Complexes in the Polymerization of
 Ethylene and Propylene.
;
_journal_issue 9
_journal_name_full 'ACS omega'
_journal_page_first 11608
_journal_page_last 11616
_journal_paper_doi 10.1021/acsomega.8b01550
_journal_volume 3
_journal_year 2018
_chemical_formula_sum 'C36 H48 Cl2 O2 S2 Ti'
_chemical_formula_weight 695.66
_space_group_crystal_system monoclinic
_space_group_IT_number 14
_space_group_name_Hall '-P 2ybc'
_space_group_name_H-M_alt 'P 1 21/c 1'
_atom_sites_solution_hydrogens geom
_audit_creation_method SHELXL-2014/6
_cell_angle_alpha 90
_cell_angle_beta 101.223(3)
_cell_angle_gamma 90
_cell_formula_units_Z 4
_cell_length_a 14.2494(6)
_cell_length_b 15.1062(7)
_cell_length_c 17.1323(7)
_cell_measurement_reflns_used 1347
_cell_measurement_temperature 296(2)
_cell_measurement_theta_max 15.47
_cell_measurement_theta_min 2.17
_cell_volume 3617.3(3)
_computing_cell_refinement 'Bruker SAINT'
_computing_data_collection 'Bruker APEX2'
_computing_data_reduction 'Bruker SAINT'
_computing_molecular_graphics 'Bruker SHELXTL'
_computing_publication_material 'Bruker SHELXTL'
_computing_structure_refinement 'SHELXL-2014 (Sheldrick 2014)'
_computing_structure_solution 'SHELXS-97 (Sheldrick 2008)'
_diffrn_ambient_temperature 296(2)
_diffrn_measured_fraction_theta_full 0.918
_diffrn_measured_fraction_theta_max 0.999
_diffrn_measurement_device_type 'Bruker APEX-II CCD'
_diffrn_measurement_method '\f and \w scans'
_diffrn_radiation_type MoK\a
_diffrn_radiation_wavelength 0.71073
_diffrn_reflns_av_R_equivalents 0.2416
_diffrn_reflns_av_unetI/netI 0.1403
_diffrn_reflns_Laue_measured_fraction_full 0.918
_diffrn_reflns_Laue_measured_fraction_max 0.999
_diffrn_reflns_limit_h_max 16
_diffrn_reflns_limit_h_min -16
_diffrn_reflns_limit_k_max 17
_diffrn_reflns_limit_k_min -17
_diffrn_reflns_limit_l_max 19
_diffrn_reflns_limit_l_min -19
_diffrn_reflns_number 50482
_diffrn_reflns_point_group_measured_fraction_full 0.918
_diffrn_reflns_point_group_measured_fraction_max 0.999
_diffrn_reflns_theta_full 25.242
_diffrn_reflns_theta_max 24.498
_diffrn_reflns_theta_min 1.457
_exptl_absorpt_coefficient_mu 0.530
_exptl_absorpt_correction_T_max 0.7457
_exptl_absorpt_correction_T_min 0.5873
_exptl_absorpt_correction_type multi-scan
_exptl_absorpt_process_details SADABS
_exptl_crystal_colour yellow
_exptl_crystal_density_diffrn 1.277
_exptl_crystal_description irregular
_exptl_crystal_F_000 1472
_exptl_crystal_size_max 0.15
_exptl_crystal_size_mid 0.10
_exptl_crystal_size_min 0.10
_refine_diff_density_max 0.316
_refine_diff_density_min -0.400
_refine_diff_density_rms 0.073
_refine_ls_extinction_method none
_refine_ls_goodness_of_fit_ref 1.109
_refine_ls_hydrogen_treatment constr
_refine_ls_matrix_type full
_refine_ls_number_parameters 401
_refine_ls_number_reflns 6012
_refine_ls_number_restraints 0
_refine_ls_restrained_S_all 1.109
_refine_ls_R_factor_all 0.1723
_refine_ls_R_factor_gt 0.0581
_refine_ls_shift/su_max 0.000
_refine_ls_shift/su_mean 0.000
_refine_ls_structure_factor_coef Fsqd
_refine_ls_weighting_details 'w=1/[\s^2^(Fo^2^)] where P=(Fo^2^+2Fc^2^)/3'
_refine_ls_weighting_scheme calc
_refine_ls_wR_factor_gt 0.0830
_refine_ls_wR_factor_ref 0.1099
_reflns_Friedel_coverage 0.000
_reflns_number_gt 2777
_reflns_number_total 6012
_reflns_threshold_expression 'I > 2\s(I)'
_cod_data_source_file ao8b01550_si_002.cif
_cod_data_source_block (OSSOtBu)TiCl2
_cod_original_sg_symbol_H-M 'P 21/c'
_cod_database_code 4516090
_shelx_space_group_comment
;
The symmetry employed for this shelxl refinement is uniquely defined
by the following loop, which should always be used as a source of
symmetry information in preference to the above space-group names.
They are only intended as comments.
;
_shelxl_version_number 2014/6

loop_
_space_group_symop_operation_xyz
'x, y, z'
'-x, y+1/2, -z+1/2'
'-x, -y, -z'
'x, -y-1/2, z-1/2'

loop_
_atom_site_label
_atom_site_type_symbol
_atom_site_fract_x
_atom_site_fract_y
_atom_site_fract_z
_atom_site_U_iso_or_equiv
_atom_site_adp_type
_atom_site_occupancy
_atom_site_site_symmetry_order
_atom_site_calc_flag
_atom_site_refinement_flags_posn
_atom_site_refinement_flags_adp
Ti Ti 0.64595(6) 0.77961(5) 0.71584(6) 0.0432(3) Uani 1 1 d . .
S1 S 0.61639(9) 0.61543(8) 0.75001(8) 0.0418(4) Uani 1 1 d . .
S2 S 0.66371(9) 0.69829(8) 0.58554(8) 0.0463(4) Uani 1 1 d . .
Cl2 Cl 0.68037(10) 0.90571(8) 0.65491(9) 0.0682(5) Uani 1 1 d . .
Cl1 Cl 0.62196(10) 0.82416(10) 0.83745(9) 0.0719(5) Uani 1 1 d . .
O2 O 0.7723(2) 0.74436(19) 0.75233(18) 0.0403(9) Uani 1 1 d . .
O1 O 0.5177(2) 0.77528(19) 0.67270(18) 0.0422(9) Uani 1 1 d . .
C23 C 0.8226(3) 0.6675(3) 0.7535(3) 0.0373(13) Uani 1 1 d . .
C24 C 0.8286(3) 0.6309(3) 0.6799(3) 0.0361(13) Uani 1 1 d . .
C1 C 0.4327(4) 0.7321(3) 0.6558(3) 0.0379(13) Uani 1 1 d . .
C2 C 0.4194(3) 0.6557(3) 0.6998(3) 0.0356(13) Uani 1 1 d . .
C6 C 0.3566(4) 0.7628(3) 0.5964(3) 0.0369(13) Uani 1 1 d . .
C3 C 0.3327(4) 0.6119(3) 0.6848(3) 0.0423(14) Uani 1 1 d . .
H3 H 0.3261 0.5603 0.7129 0.051 Uiso 1 1 calc R U
C16 C 0.6055(3) 0.5519(3) 0.6617(3) 0.0396(13) Uani 1 1 d . .
C28 C 0.8631(3) 0.6230(3) 0.8239(3) 0.0415(14) Uani 1 1 d . .
C15 C 0.4950(3) 0.6237(3) 0.7673(3) 0.0430(14) Uani 1 1 d . .
H15A H 0.4761 0.5657 0.7830 0.052 Uiso 1 1 calc R U
H15B H 0.4957 0.6631 0.8121 0.052 Uiso 1 1 calc R U
C21 C 0.6285(3) 0.5869(3) 0.5927(3) 0.0391(13) Uani 1 1 d . .
C22 C 0.7937(3) 0.6837(3) 0.6065(3) 0.0427(14) Uani 1 1 d . .
H22B H 0.8125 0.6543 0.5616 0.051 Uiso 1 1 calc R U
H22A H 0.8240 0.7414 0.6123 0.051 Uiso 1 1 calc R U
C4 C 0.2549(4) 0.6422(3) 0.6294(3) 0.0401(13) Uani 1 1 d . .
C26 C 0.8866(3) 0.4928(3) 0.7427(3) 0.0421(14) Uani 1 1 d . .
C7 C 0.1591(4) 0.5936(3) 0.6191(3) 0.0473(14) Uani 1 1 d . .
C27 C 0.8905(3) 0.5359(3) 0.8151(3) 0.0455(14) Uani 1 1 d . .
H27 H 0.9133 0.5039 0.8612 0.055 Uiso 1 1 calc R U
C5 C 0.2704(3) 0.7169(3) 0.5858(3) 0.0429(14) Uani 1 1 d . .
H5 H 0.2199 0.7374 0.5472 0.051 Uiso 1 1 calc R U
C25 C 0.8586(3) 0.5437(3) 0.6757(3) 0.0433(14) Uani 1 1 d . .
H25 H 0.8597 0.5191 0.6261 0.052 Uiso 1 1 calc R U
C11 C 0.3668(4) 0.8465(3) 0.5470(3) 0.0451(14) Uani 1 1 d . .
C17 C 0.5810(3) 0.4634(3) 0.6641(3) 0.0528(15) Uani 1 1 d . .
H17 H 0.5637 0.4401 0.7094 0.063 Uiso 1 1 calc R U
C33 C 0.8743(4) 0.6612(3) 0.9086(3) 0.0480(15) Uani 1 1 d . .
C20 C 0.6277(3) 0.5317(4) 0.5277(3) 0.0518(15) Uani 1 1 d . .
H20 H 0.6415 0.5552 0.4810 0.062 Uiso 1 1 calc R U
C29 C 0.9046(4) 0.3935(3) 0.7411(3) 0.0467(14) Uani 1 1 d . .
C13 C 0.3901(4) 0.9267(3) 0.6014(3) 0.0623(17) Uani 1 1 d . .
H13C H 0.3908 0.9790 0.5697 0.094 Uiso 1 1 calc R U
H13A H 0.4518 0.9188 0.6351 0.094 Uiso 1 1 calc R U
H13B H 0.3425 0.9328 0.6337 0.094 Uiso 1 1 calc R U
C19 C 0.6070(4) 0.4432(4) 0.5311(4) 0.0636(18) Uani 1 1 d . .
H19 H 0.6096 0.4064 0.4880 0.076 Uiso 1 1 calc R U
C14 C 0.4467(4) 0.8349(3) 0.4988(3) 0.0658(17) Uani 1 1 d . .
H14B H 0.4490 0.8862 0.4661 0.099 Uiso 1 1 calc R U
H14C H 0.4338 0.7834 0.4656 0.099 Uiso 1 1 calc R U
H14A H 0.5071 0.8279 0.5346 0.099 Uiso 1 1 calc R U
C35 C 0.8793(4) 0.7616(3) 0.9099(3) 0.0622(17) Uani 1 1 d . .
H35A H 0.9260 0.7810 0.8801 0.093 Uiso 1 1 calc R U
H35B H 0.8972 0.7817 0.9639 0.093 Uiso 1 1 calc R U
H35C H 0.8178 0.7854 0.8865 0.093 Uiso 1 1 calc R U
C18 C 0.5823(4) 0.4099(4) 0.5990(4) 0.0652(18) Uani 1 1 d . .
H18 H 0.5664 0.3503 0.6012 0.078 Uiso 1 1 calc R U
C8 C 0.0768(3) 0.6467(3) 0.5702(3) 0.0654(17) Uani 1 1 d . .
H8C H 0.0180 0.6146 0.5673 0.098 Uiso 1 1 calc R U
H8B H 0.0886 0.6557 0.5175 0.098 Uiso 1 1 calc R U
H8A H 0.0721 0.7029 0.5952 0.098 Uiso 1 1 calc R U
C12 C 0.2739(4) 0.8676(3) 0.4878(3) 0.0715(19) Uani 1 1 d . .
H12B H 0.2235 0.8788 0.5164 0.107 Uiso 1 1 calc R U
H12A H 0.2568 0.8182 0.4527 0.107 Uiso 1 1 calc R U
H12C H 0.2834 0.9190 0.4573 0.107 Uiso 1 1 calc R U
C10 C 0.1337(4) 0.5757(4) 0.7007(3) 0.083(2) Uani 1 1 d . .
H10C H 0.0716 0.5488 0.6936 0.124 Uiso 1 1 calc R U
H10A H 0.1333 0.6306 0.7290 0.124 Uiso 1 1 calc R U
H10B H 0.1804 0.5367 0.7307 0.124 Uiso 1 1 calc R U
C32 C 1.0064(4) 0.3702(3) 0.7853(3) 0.079(2) Uani 1 1 d . .
H32A H 1.0523 0.3937 0.7566 0.119 Uiso 1 1 calc R U
H32B H 1.0132 0.3071 0.7891 0.119 Uiso 1 1 calc R U
H32C H 1.0171 0.3954 0.8377 0.119 Uiso 1 1 calc R U
C30 C 0.8937(4) 0.3583(3) 0.6562(3) 0.082(2) Uani 1 1 d . .
H30A H 0.9406 0.3855 0.6307 0.122 Uiso 1 1 calc R U
H30B H 0.8308 0.3719 0.6270 0.122 Uiso 1 1 calc R U
H30C H 0.9028 0.2953 0.6576 0.122 Uiso 1 1 calc R U
C31 C 0.8302(4) 0.3466(3) 0.7800(4) 0.086(2) Uani 1 1 d . .
H31A H 0.8361 0.2837 0.7745 0.129 Uiso 1 1 calc R U
H31C H 0.7672 0.3650 0.7545 0.129 Uiso 1 1 calc R U
H31B H 0.8407 0.3617 0.8355 0.129 Uiso 1 1 calc R U
C34 C 0.7916(5) 0.6308(4) 0.9463(4) 0.119(3) Uani 1 1 d . .
H34B H 0.7328 0.6549 0.9171 0.178 Uiso 1 1 calc R U
H34A H 0.8015 0.6510 1.0005 0.178 Uiso 1 1 calc R U
H34C H 0.7882 0.5673 0.9453 0.178 Uiso 1 1 calc R U
C9 C 0.1662(4) 0.5053(3) 0.5768(4) 0.091(2) Uani 1 1 d . .
H9C H 0.2163 0.4702 0.6075 0.136 Uiso 1 1 calc R U
H9A H 0.1803 0.5161 0.5251 0.136 Uiso 1 1 calc R U
H9B H 0.1065 0.4742 0.5713 0.136 Uiso 1 1 calc R U
C36 C 0.9700(5) 0.6295(4) 0.9588(3) 0.117(3) Uani 1 1 d . .
H36C H 0.9655 0.5677 0.9707 0.176 Uiso 1 1 calc R U
H36A H 0.9838 0.6626 1.0075 0.176 Uiso 1 1 calc R U
H36B H 1.0202 0.6383 0.9295 0.176 Uiso 1 1 calc R U

loop_
_atom_site_aniso_label
_atom_site_aniso_U_11
_atom_site_aniso_U_22
_atom_site_aniso_U_33
_atom_site_aniso_U_23
_atom_site_aniso_U_13
_atom_site_aniso_U_12
Ti 0.0380(6) 0.0350(6) 0.0555(7) -0.0034(5) 0.0065(5) -0.0014(5)
S1 0.0383(8) 0.0382(8) 0.0474(9) 0.0000(7) 0.0044(7) -0.0012(6)
S2 0.0457(9) 0.0444(9) 0.0478(9) 0.0054(7) 0.0064(7) 0.0047(7)
Cl2 0.0633(10) 0.0414(9) 0.0967(13) 0.0136(9) 0.0080(9) -0.0095(8)
Cl1 0.0577(10) 0.0912(12) 0.0667(11) -0.0303(9) 0.0117(8) 0.0088(9)
O2 0.036(2) 0.034(2) 0.050(2) -0.0040(17) 0.0068(17) 0.0003(16)
O1 0.034(2) 0.036(2) 0.056(2) -0.0007(18) 0.0068(18) -0.0034(17)
C23 0.031(3) 0.036(3) 0.044(4) 0.002(3) 0.005(3) -0.007(3)
C24 0.029(3) 0.037(3) 0.041(4) 0.004(3) 0.004(3) -0.004(3)
C1 0.039(3) 0.033(3) 0.041(3) 0.000(3) 0.008(3) 0.004(3)
C2 0.034(3) 0.030(3) 0.043(3) 0.002(3) 0.008(3) 0.007(3)
C6 0.038(3) 0.028(3) 0.044(3) -0.004(3) 0.006(3) 0.003(3)
C3 0.045(4) 0.041(3) 0.043(3) 0.006(3) 0.013(3) -0.002(3)
C16 0.033(3) 0.031(3) 0.053(4) -0.009(3) 0.003(3) 0.003(3)
C28 0.041(3) 0.041(3) 0.042(4) -0.004(3) 0.006(3) -0.001(3)
C15 0.035(3) 0.043(3) 0.050(4) 0.006(3) 0.008(3) -0.004(3)
C21 0.035(3) 0.037(3) 0.043(4) -0.006(3) 0.001(3) -0.002(3)
C22 0.037(3) 0.045(3) 0.046(4) 0.001(3) 0.009(3) -0.002(3)
C4 0.037(3) 0.040(3) 0.043(4) -0.001(3) 0.006(3) 0.003(3)
C26 0.039(3) 0.042(3) 0.046(4) 0.006(3) 0.010(3) 0.008(3)
C7 0.037(3) 0.041(3) 0.062(4) 0.006(3) 0.003(3) -0.001(3)
C27 0.046(4) 0.051(4) 0.038(4) 0.006(3) 0.005(3) 0.002(3)
C5 0.042(4) 0.041(3) 0.042(3) 0.002(3) -0.001(3) 0.003(3)
C25 0.042(3) 0.044(4) 0.046(4) -0.005(3) 0.012(3) 0.004(3)
C11 0.048(4) 0.034(3) 0.050(4) -0.003(3) 0.002(3) 0.001(3)
C17 0.049(4) 0.047(4) 0.063(4) -0.006(3) 0.012(3) -0.006(3)
C33 0.056(4) 0.044(4) 0.041(4) -0.003(3) 0.003(3) -0.002(3)
C20 0.046(4) 0.058(4) 0.052(4) -0.010(3) 0.010(3) 0.001(3)
C29 0.051(4) 0.042(4) 0.051(4) 0.000(3) 0.021(3) 0.009(3)
C13 0.073(4) 0.030(3) 0.083(5) -0.001(3) 0.012(4) 0.000(3)
C19 0.057(4) 0.057(5) 0.079(5) -0.026(4) 0.018(4) 0.001(3)
C14 0.082(5) 0.056(4) 0.063(4) 0.006(3) 0.022(4) 0.000(3)
C35 0.068(4) 0.054(4) 0.060(4) -0.009(3) 0.001(3) -0.009(3)
C18 0.065(4) 0.038(4) 0.092(5) -0.019(4) 0.013(4) -0.007(3)
C8 0.043(4) 0.064(4) 0.082(5) 0.007(3) -0.005(3) 0.002(3)
C12 0.069(4) 0.065(4) 0.070(4) 0.028(3) -0.012(4) -0.005(3)
C10 0.052(4) 0.116(6) 0.082(5) 0.034(4) 0.015(4) -0.018(4)
C32 0.088(5) 0.059(4) 0.088(5) 0.009(4) 0.011(4) 0.030(4)
C30 0.104(5) 0.055(4) 0.086(5) -0.015(4) 0.019(4) 0.027(4)
C31 0.093(5) 0.049(4) 0.132(6) 0.002(4) 0.059(5) -0.009(4)
C34 0.194(8) 0.108(6) 0.079(5) -0.050(4) 0.086(5) -0.087(6)
C9 0.055(4) 0.050(4) 0.162(7) -0.039(4) 0.008(4) -0.013(3)
C36 0.150(7) 0.098(6) 0.072(5) -0.023(4) -0.057(5) 0.052(5)

loop_
_atom_type_symbol
_atom_type_description
_atom_type_scat_dispersion_real
_atom_type_scat_dispersion_imag
_atom_type_scat_source
C C 0.0033 0.0016 'International Tables Vol C Tables 4.2.6.8 and 6.1.1.4'
H H 0.0000 0.0000 'International Tables Vol C Tables 4.2.6.8 and 6.1.1.4'
O O 0.0106 0.0060 'International Tables Vol C Tables 4.2.6.8 and 6.1.1.4'
S S 0.1246 0.1234 'International Tables Vol C Tables 4.2.6.8 and 6.1.1.4'
Cl Cl 0.1484 0.1585 'International Tables Vol C Tables 4.2.6.8 and 6.1.1.4'
Ti Ti 0.2776 0.4457 'International Tables Vol C Tables 4.2.6.8 and 6.1.1.4'

loop_
_geom_angle_atom_site_label_1
_geom_angle_atom_site_label_2
_geom_angle_atom_site_label_3
_geom_angle
O1 Ti O2 161.09(14)
O1 Ti Cl2 97.59(10)
O2 Ti Cl2 96.48(10)
O1 Ti Cl1 93.67(11)
O2 Ti Cl1 94.86(11)
Cl2 Ti Cl1 104.89(6)
O1 Ti S1 82.20(10)
O2 Ti S1 80.81(10)
Cl2 Ti S1 164.15(6)
Cl1 Ti S1 90.92(6)
O1 Ti S2 83.87(10)
O2 Ti S2 84.50(10)
Cl2 Ti S2 86.32(6)
Cl1 Ti S2 168.76(6)
S1 Ti S2 77.88(5)
C16 S1 C15 104.4(2)
C16 S1 Ti 108.39(18)
C15 S1 Ti 99.91(15)
C21 S2 C22 99.3(2)
C21 S2 Ti 108.27(19)
C22 S2 Ti 98.75(16)
C23 O2 Ti 136.0(3)
C1 O1 Ti 151.8(3)
O2 C23 C24 116.7(5)
O2 C23 C28 123.2(5)
C24 C23 C28 120.0(5)
C25 C24 C23 119.7(5)
C25 C24 C22 121.2(5)
C23 C24 C22 118.8(5)
O1 C1 C2 119.1(4)
O1 C1 C6 121.6(4)
C2 C1 C6 119.2(5)
C3 C2 C1 120.1(5)
C3 C2 C15 118.2(4)
C1 C2 C15 121.6(4)
C5 C6 C1 117.7(4)
C5 C6 C11 120.7(4)
C1 C6 C11 121.5(4)
C2 C3 C4 122.4(5)
C2 C3 H3 118.8
C4 C3 H3 118.8
C17 C16 C21 119.6(5)
C17 C16 S1 118.6(4)
C21 C16 S1 121.5(4)
C27 C28 C23 115.9(5)
C27 C28 C33 118.5(5)
C23 C28 C33 125.5(5)
C2 C15 S1 117.5(3)
C2 C15 H15A 107.9
S1 C15 H15A 107.9
C2 C15 H15B 107.9
S1 C15 H15B 107.9
H15A C15 H15B 107.2
C20 C21 C16 119.1(5)
C20 C21 S2 118.3(4)
C16 C21 S2 122.6(4)
C24 C22 S2 112.9(3)
C24 C22 H22B 109.0
S2 C22 H22B 109.0
C24 C22 H22A 109.0
S2 C22 H22A 109.0
H22B C22 H22A 107.8
C3 C4 C5 116.4(5)
C3 C4 C7 119.8(5)
C5 C4 C7 123.8(5)
C25 C26 C27 115.9(5)
C25 C26 C29 123.9(5)
C27 C26 C29 120.0(5)
C8 C7 C4 112.6(4)
C8 C7 C9 108.2(4)
C4 C7 C9 109.5(4)
C8 C7 C10 107.4(4)
C4 C7 C10 110.0(4)
C9 C7 C10 109.1(5)
C28 C27 C26 125.2(5)
C28 C27 H27 117.4
C26 C27 H27 117.4
C6 C5 C4 124.1(5)
C6 C5 H5 118.0
C4 C5 H5 118.0
C26 C25 C24 121.9(5)
C26 C25 H25 119.1
C24 C25 H25 119.1
C13 C11 C12 107.2(4)
C13 C11 C14 108.8(4)
C12 C11 C14 107.5(4)
C13 C11 C6 110.4(4)
C12 C11 C6 111.8(4)
C14 C11 C6 111.0(4)
C18 C17 C16 120.0(5)
C18 C17 H17 120.0
C16 C17 H17 120.0
C35 C33 C34 109.4(5)
C35 C33 C36 105.6(4)
C34 C33 C36 110.1(5)
C35 C33 C28 112.5(4)
C34 C33 C28 109.9(4)
C36 C33 C28 109.2(4)
C19 C20 C21 121.2(5)
C19 C20 H20 119.4
C21 C20 H20 119.4
C26 C29 C30 111.9(4)
C26 C29 C31 108.3(4)
C30 C29 C31 107.6(5)
C26 C29 C32 111.2(4)
C30 C29 C32 107.5(4)
C31 C29 C32 110.2(5)
C11 C13 H13C 109.5
C11 C13 H13A 109.5
H13C C13 H13A 109.5
C11 C13 H13B 109.5
H13C C13 H13B 109.5
H13A C13 H13B 109.5
C20 C19 C18 119.0(6)
C20 C19 H19 120.5
C18 C19 H19 120.5
C11 C14 H14B 109.5
C11 C14 H14C 109.5
H14B C14 H14C 109.5
C11 C14 H14A 109.5
H14B C14 H14A 109.5
H14C C14 H14A 109.5
C33 C35 H35A 109.5
C33 C35 H35B 109.5
H35A C35 H35B 109.5
C33 C35 H35C 109.5
H35A C35 H35C 109.5
H35B C35 H35C 109.5
C19 C18 C17 121.0(6)
C19 C18 H18 119.5
C17 C18 H18 119.5
C7 C8 H8C 109.5
C7 C8 H8B 109.5
H8C C8 H8B 109.5
C7 C8 H8A 109.5
H8C C8 H8A 109.5
H8B C8 H8A 109.5
C11 C12 H12B 109.5
C11 C12 H12A 109.5
H12B C12 H12A 109.5
C11 C12 H12C 109.5
H12B C12 H12C 109.5
H12A C12 H12C 109.5
C7 C10 H10C 109.5
C7 C10 H10A 109.5
H10C C10 H10A 109.5
C7 C10 H10B 109.5
H10C C10 H10B 109.5
H10A C10 H10B 109.5
C29 C32 H32A 109.5
C29 C32 H32B 109.5
H32A C32 H32B 109.5
C29 C32 H32C 109.5
H32A C32 H32C 109.5
H32B C32 H32C 109.5
C29 C30 H30A 109.5
C29 C30 H30B 109.5
H30A C30 H30B 109.5
C29 C30 H30C 109.5
H30A C30 H30C 109.5
H30B C30 H30C 109.5
C29 C31 H31A 109.5
C29 C31 H31C 109.5
H31A C31 H31C 109.5
C29 C31 H31B 109.5
H31A C31 H31B 109.5
H31C C31 H31B 109.5
C33 C34 H34B 109.5
C33 C34 H34A 109.5
H34B C34 H34A 109.5
C33 C34 H34C 109.5
H34B C34 H34C 109.5
H34A C34 H34C 109.5
C7 C9 H9C 109.5
C7 C9 H9A 109.5
H9C C9 H9A 109.5
C7 C9 H9B 109.5
H9C C9 H9B 109.5
H9A C9 H9B 109.5
C33 C36 H36C 109.5
C33 C36 H36A 109.5
H36C C36 H36A 109.5
C33 C36 H36B 109.5
H36C C36 H36B 109.5
H36A C36 H36B 109.5

loop_
_geom_bond_atom_site_label_1
_geom_bond_atom_site_label_2
_geom_bond_distance
Ti O1 1.835(3)
Ti O2 1.864(3)
Ti Cl2 2.2711(16)
Ti Cl1 2.2777(17)
Ti S1 2.6015(15)
Ti S2 2.6032(16)
S1 C16 1.772(5)
S1 C15 1.815(4)
S2 C21 1.767(5)
S2 C22 1.830(4)
O2 C23 1.363(5)
O1 C1 1.356(5)
C23 C24 1.394(6)
C23 C28 1.403(6)
C24 C25 1.392(6)
C24 C22 1.490(6)
C1 C2 1.412(6)
C1 C6 1.413(6)
C2 C3 1.381(6)
C2 C15 1.499(6)
C6 C5 1.392(6)
C6 C11 1.544(6)
C3 C4 1.388(6)
C3 H3 0.9300
C16 C17 1.384(6)
C16 C21 1.392(6)
C28 C27 1.388(6)
C28 C33 1.541(6)
C15 H15A 0.9700
C15 H15B 0.9700
C21 C20 1.390(6)
C22 H22B 0.9700
C22 H22A 0.9700
C4 C5 1.395(6)
C4 C7 1.529(6)
C26 C25 1.375(6)
C26 C27 1.392(6)
C26 C29 1.524(6)
C7 C8 1.529(6)
C7 C9 1.530(6)
C7 C10 1.536(6)
C27 H27 0.9300
C5 H5 0.9300
C25 H25 0.9300
C11 C13 1.526(6)
C11 C12 1.536(6)
C11 C14 1.542(6)
C17 C18 1.380(6)
C17 H17 0.9300
C33 C35 1.518(6)
C33 C34 1.521(7)
C33 C36 1.540(7)
C20 C19 1.373(6)
C20 H20 0.9300
C29 C30 1.528(6)
C29 C31 1.532(6)
C29 C32 1.540(7)
C13 H13C 0.9600
C13 H13A 0.9600
C13 H13B 0.9600
C19 C18 1.376(7)
C19 H19 0.9300
C14 H14B 0.9600
C14 H14C 0.9600
C14 H14A 0.9600
C35 H35A 0.9600
C35 H35B 0.9600
C35 H35C 0.9600
C18 H18 0.9300
C8 H8C 0.9600
C8 H8B 0.9600
C8 H8A 0.9600
C12 H12B 0.9600
C12 H12A 0.9600
C12 H12C 0.9600
C10 H10C 0.9600
C10 H10A 0.9600
C10 H10B 0.9600
C32 H32A 0.9600
C32 H32B 0.9600
C32 H32C 0.9600
C30 H30A 0.9600
C30 H30B 0.9600
C30 H30C 0.9600
C31 H31A 0.9600
C31 H31C 0.9600
C31 H31B 0.9600
C34 H34B 0.9600
C34 H34A 0.9600
C34 H34C 0.9600
C9 H9C 0.9600
C9 H9A 0.9600
C9 H9B 0.9600
C36 H36C 0.9600
C36 H36A 0.9600
C36 H36B 0.9600
